data_9014666
loop_
_publ_author_name
'Averbuch-Pouchot M'
'Durif, A.'
'Guitel, J.'

_publ_section_title
;
 Structure cristalline du polyphosphate de lithium-ammonium, Li2NH4(PO3)3
;
_journal_issue 8
_journal_name_full 'Acta Crystallographica, Section B'
_journal_page_first 2440
_journal_page_last 2443
_journal_paper_doi 10.1107/S0567740876007930
_journal_volume 32
_journal_year 1976
_chemical_formula_sum 'Li2 N O9 P3'
_space_group_IT_number 61
_symmetry_space_group_name_Hall '-P 2ac 2ab'
_symmetry_space_group_name_H-M 'P b c a'
_cell_angle_alpha 90
_cell_angle_beta 90
_cell_angle_gamma 90
_cell_length_a 12.199
_cell_length_b 13.047
_cell_length_c 10.537
_cell_formula_units_Z 8
_cell_volume 1677.073
_database_code_amcsd 0009573
_exptl_crystal_density_diffrn 2.098
_cod_duplicate_entry 1007005
_cod_original_formula_sum 'P3 O9 N Li2'
_cod_database_code 9014666
_amcsd_formula_title 'H4 Li2 N O9 P3'

loop_
_space_group_symop_operation_xyz
x,y,z
x,1/2-y,1/2+z
-x,1/2+y,1/2-z
1/2-x,1/2+y,z
1/2+x,1/2-y,-z
1/2+x,y,1/2-z
1/2-x,-y,1/2+z
-x,-y,-z

loop_
_atom_site_label
_atom_site_fract_x
_atom_site_fract_y
_atom_site_fract_z
P1 0.91165 0.19455 0.18759
P2 0.04817 0.01481 0.24518
P3 0.09275 0.34094 0.20287
O1 0.32660 0.18450 0.41200
O2 0.37800 0.19810 0.17780
O3 0.50090 0.10720 0.33620
O4 0.47980 0.29480 0.34870
O5 0.38990 0.44930 0.15630
O6 0.10540 0.05460 0.35860
O7 0.06210 0.45970 0.20960
O8 0.11900 0.30270 0.33110
O9 0.17490 0.32920 0.10070
N1 0.25760 0.42790 0.50550
Li1 0.16490 0.18000 0.41570
Li2 0.33460 0.32410 0.09450

loop_
_cod_related_entry_id
_cod_related_entry_database
_cod_related_entry_code
1 AMCSD 0009573
